data_4122248
loop_
_publ_author_name
'Barnett, Brandon R.'
'Moore, Curtis E.'
'Rheingold, Arnold L.'
'Figueroa, Joshua S.'

_publ_section_title
;
 Cooperative Transition Metal/Lewis Acid Bond-Activation Reactions by a
 Bidentate (Boryl)iminomethane Complex: A Significant Metal-Borane
 Interaction Promoted by a Small Bite-Angle LZ Chelate.
;
_journal_issue 29
_journal_name_full 'Journal of the American Chemical Society'
_journal_page_first 10262
_journal_page_last 10265
_journal_paper_doi 10.1021/ja505843g
_journal_volume 136
_journal_year 2014
_chemical_formula_moiety 'C77 H103 B N2 O Pt'
_chemical_formula_sum 'C77 H103 B N2 O Pt'
_chemical_formula_weight 1278.51
_chemical_name_common Pt(kappa-2-C,N,-(Me2CO)(Cy)2BIM)(CNArDipp2)
_chemical_name_systematic
;
 ?
;
_space_group_crystal_system monoclinic
_space_group_IT_number 14
_space_group_name_Hall '-P 2ybc'
_space_group_name_H-M_alt 'P 1 21/c 1'
_symmetry_space_group_name_Hall '-P 2ybc'
_symmetry_space_group_name_H-M 'P 1 21/c 1'
_atom_sites_solution_hydrogens geom
_atom_sites_solution_primary direct
_atom_sites_solution_secondary difmap
_audit_creation_date 2014-04-08
_audit_creation_method
;
Olex2 1.2-beta
(compiled 2014.03.20 svn.r2914 for OlexSys, GUI svn.r4816)
;
_cell_angle_alpha 90
_cell_angle_beta 107.117(2)
_cell_angle_gamma 90
_cell_formula_units_Z 4
_cell_length_a 10.8582(6)
_cell_length_b 41.318(2)
_cell_length_c 15.8758(9)
_cell_measurement_reflns_used 9992
_cell_measurement_temperature 100
_cell_measurement_theta_max 30.518
_cell_measurement_theta_min 2.508
_cell_volume 6807.0(6)
_computing_cell_refinement 'SAINT v8.34A (Bruker, 2013)'
_computing_data_collection 'APEX2 v2013.6-2 (Bruker, 2013)'
_computing_data_reduction 'SAINT v8.34A (Bruker, 2013)'
_computing_molecular_graphics 'Olex2 (Dolomanov et al., 2009)'
_computing_publication_material 'Olex2 (Dolomanov et al., 2009)'
_computing_structure_refinement 'ShelXL (Sheldrick, 2008)'
_computing_structure_solution 'ShelXT (Sheldrick, 2008)'
_diffrn_ambient_temperature 100
_diffrn_detector 'Bruker APEX CCD'
_diffrn_detector_area_resol_mean 8.0
_diffrn_detector_type 'CCD Area Detector'
_diffrn_measured_fraction_theta_full 1.000
_diffrn_measured_fraction_theta_max 0.998
_diffrn_measurement_device 'Kappa Four-Circle Diffractometer'
_diffrn_measurement_device_type 'Bruker X8 APEX'
_diffrn_measurement_method '\w and \f scans'
_diffrn_radiation_monochromator graphite
_diffrn_radiation_probe x-ray
_diffrn_radiation_type MoK\a
_diffrn_radiation_wavelength 0.71073
_diffrn_reflns_av_R_equivalents 0.0210
_diffrn_reflns_av_unetI/netI 0.0197
_diffrn_reflns_Laue_measured_fraction_full 1.000
_diffrn_reflns_Laue_measured_fraction_max 0.998
_diffrn_reflns_limit_h_max 13
_diffrn_reflns_limit_h_min -13
_diffrn_reflns_limit_k_max 45
_diffrn_reflns_limit_k_min -51
_diffrn_reflns_limit_l_max 19
_diffrn_reflns_limit_l_min -19
_diffrn_reflns_number 55432
_diffrn_reflns_point_group_measured_fraction_full 1.000
_diffrn_reflns_point_group_measured_fraction_max 0.998
_diffrn_reflns_theta_full 25.000
_diffrn_reflns_theta_max 26.410
_diffrn_reflns_theta_min 1.972
_diffrn_source 'sealed tube'
_diffrn_source_type fine-focus
_diffrn_standards_number 0
_exptl_absorpt_coefficient_mu 2.105
_exptl_absorpt_correction_T_max 0.0932
_exptl_absorpt_correction_T_min 0.0573
_exptl_absorpt_correction_type multi-scan
_exptl_absorpt_process_details
;
SADABS-2012/1 (Bruker,2012) was used for absorption correction.
wR2(int) was 0.0792 before and 0.0318 after correction.
The Ratio of minimum to maximum transmission is 0.6148.
The \l/2 correction factor is 0.0015.
;
_exptl_crystal_colour Red
_exptl_crystal_colour_primary red
_exptl_crystal_density_diffrn 1.248
_exptl_crystal_description Plate
_exptl_crystal_F_000 2680
_exptl_crystal_size_max 0.378
_exptl_crystal_size_mid 0.345
_exptl_crystal_size_min 0.113
_refine_diff_density_max 1.241
_refine_diff_density_min -1.864
_refine_diff_density_rms 0.075
_refine_ls_extinction_method none
_refine_ls_goodness_of_fit_ref 1.221
_refine_ls_hydrogen_treatment constr
_refine_ls_matrix_type full
_refine_ls_number_parameters 757
_refine_ls_number_reflns 13945
_refine_ls_number_restraints 0
_refine_ls_restrained_S_all 1.221
_refine_ls_R_factor_all 0.0346
_refine_ls_R_factor_gt 0.0313
_refine_ls_shift/su_max 0.001
_refine_ls_shift/su_mean 0.000
_refine_ls_structure_factor_coef Fsqd
_refine_ls_weighting_details 'w=1/[\s^2^(Fo^2^)+13.9669P] where P=(Fo^2^+2Fc^2^)/3'
_refine_ls_weighting_scheme calc
_refine_ls_wR_factor_gt 0.0582
_refine_ls_wR_factor_ref 0.0591
_reflns_Friedel_coverage 0.000
_reflns_number_gt 13050
_reflns_number_total 13945
_reflns_threshold_expression 'I > 2\s(I)'
_cod_data_source_file ja505843g_si_002.cif
_cod_data_source_block JFig922
_cod_depositor_comments
;
The following automatic conversions were performed:

'_diffrn_radiation_probe' value 'X-ray' changed to 'x-ray' according
to
/usr/data/users/saulius/crontab/automatic-downloads/rss-feeds/ACS/lib/dictionaries/cif_core.dic
dictionary named 'cif_core.dic' version 2.4.2 from
2011-04-26.

'_exptl_crystal_colour_primary' value 'Red' changed to
'red' according to
/usr/data/users/saulius/crontab/automatic-downloads/rss-feeds/ACS/lib/dictionaries/cif_core.dic
dictionary named 'cif_core.dic' version 2.4.2 from 2011-04-26.

Automatic conversion script
Id: cif_fix_values 2281 2013-09-26 08:29:07Z andrius 

 Adding full bibliography for 4122242--4122254.cif.
;
_cod_original_cell_volume 6807.0(7)
_cod_database_code 4122248
_shelxl_version_number 2014-3
_shelx_space_group_comment
;
The symmetry employed for this shelxl refinement is uniquely defined
by the following loop, which should always be used as a source of
symmetry information in preference to the above space-group names.
They are only intended as comments.
;
_shelx_estimated_absorpt_t_max 0.797
_shelx_estimated_absorpt_t_min 0.503
_olex2_refinement_description
;
1. Fixed Uiso
 At 1.2 times of:
  All C(H) groups, All C(H,H) groups
 At 1.5 times of:
  All C(H,H,H) groups
2.a Ternary CH refined with riding coordinates:
 C1(H1), C16(H16), C19(H19), C28(H28), C31(H31), C46(H46), C49(H49), C58(H58),
 C61(H61), C64(H64), C72(H72)
2.b Secondary CH2 refined with riding coordinates:
 C65(H65A,H65B), C66(H66A,H66B), C67(H67A,H67B), C68(H68A,H68B), C69(H69A,
 H69B), C73(H73A,H73B), C74(H74A,H74B), C75(H75A,H75B), C76(H76A,H76B),
 C77(H77A,H77B)
2.c Aromatic/amide H refined with riding coordinates:
 C7(H7), C8(H8), C9(H9), C12(H12), C13(H13), C14(H14), C24(H24), C25(H25),
 C26(H26), C36(H36), C37(H37), C38(H38), C42(H42), C43(H43), C44(H44), C54(H54),
  C55(H55), C56(H56)
2.d Idealised Me refined as rotating group:
 C17(H17A,H17B,H17C), C18(H18A,H18B,H18C), C20(H20A,H20B,H20C), C21(H21A,H21B,
 H21C), C29(H29A,H29B,H29C), C30(H30A,H30B,H30C), C32(H32A,H32B,H32C), C33(H33A,
 H33B,H33C), C47(H47A,H47B,H47C), C48(H48A,H48B,H48C), C50(H50A,H50B,H50C),
 C51(H51A,H51B,H51C), C59(H59A,H59B,H59C), C60(H60A,H60B,H60C), C62(H62A,H62B,
 H62C), C63(H63A,H63B,H63C), C70(H70A,H70B,H70C), C71(H71A,H71B,H71C)
;

loop_
_space_group_symop_operation_xyz
'x, y, z'
'-x, y+1/2, -z+1/2'
'-x, -y, -z'
'x, -y-1/2, z-1/2'

loop_
_atom_site_label
_atom_site_type_symbol
_atom_site_fract_x
_atom_site_fract_y
_atom_site_fract_z
_atom_site_U_iso_or_equiv
_atom_site_adp_type
_atom_site_occupancy
_atom_site_site_symmetry_order
_atom_site_calc_flag
_atom_site_refinement_flags_posn
Pt1 Pt 0.28000(2) 0.12520(2) 0.05047(2) 0.01237(3) Uani 1 1 d .
O1 O 0.52713(18) 0.09335(5) 0.15168(12) 0.0164(4) Uani 1 1 d .
N1 N 0.3268(2) 0.13481(5) 0.18173(13) 0.0116(4) Uani 1 1 d .
N2 N 0.2335(2) 0.11817(5) -0.14926(14) 0.0121(4) Uani 1 1 d .
C1 C 0.4641(2) 0.14217(6) 0.22784(17) 0.0124(5) Uani 1 1 d .
H1 H 0.4715 0.1477 0.2904 0.015 Uiso 1 1 calc R
C2 C 0.2468(2) 0.12027(6) -0.07369(17) 0.0139(5) Uani 1 1 d .
C3 C 0.4482(3) 0.09888(7) 0.06343(17) 0.0152(5) Uani 1 1 d .
C4 C 0.0707(2) 0.13927(7) 0.06630(17) 0.0150(5) Uani 1 1 d .
C5 C 0.2307(2) 0.14094(6) 0.22051(17) 0.0123(5) Uani 1 1 d .
C6 C 0.1042(3) 0.14589(6) 0.16348(17) 0.0138(5) Uani 1 1 d .
C7 C 0.0041(3) 0.15629(7) 0.19495(18) 0.0174(6) Uani 1 1 d .
H7 H -0.0782 0.1603 0.1544 0.021 Uiso 1 1 calc R
C8 C 0.0219(3) 0.16082(7) 0.28397(18) 0.0189(6) Uani 1 1 d .
H8 H -0.0446 0.1693 0.3053 0.023 Uiso 1 1 calc R
C9 C 0.1410(3) 0.15251(7) 0.34079(18) 0.0179(6) Uani 1 1 d .
H9 H 0.1528 0.1541 0.4024 0.022 Uiso 1 1 calc R
C10 C 0.2447(3) 0.14190(6) 0.31304(17) 0.0138(5) Uani 1 1 d .
C11 C 0.0184(3) 0.10822(7) 0.03503(18) 0.0174(6) Uani 1 1 d .
C12 C -0.0492(3) 0.10470(7) -0.05329(19) 0.0223(6) Uani 1 1 d .
H12 H -0.0876 0.0844 -0.0741 0.027 Uiso 1 1 calc R
C13 C -0.0618(3) 0.13031(7) -0.11189(19) 0.0234(6) Uani 1 1 d .
H13 H -0.1092 0.1275 -0.1721 0.028 Uiso 1 1 calc R
C14 C -0.0062(3) 0.15959(7) -0.08331(18) 0.0219(6) Uani 1 1 d .
H14 H -0.0120 0.1766 -0.1246 0.026 Uiso 1 1 calc R
C15 C 0.0593(3) 0.16499(7) 0.00604(17) 0.0168(6) Uani 1 1 d .
C16 C 0.0313(3) 0.08005(7) 0.09842(19) 0.0211(6) Uani 1 1 d .
H16 H 0.1072 0.0845 0.1508 0.025 Uiso 1 1 calc R
C17 C -0.0880(4) 0.07729(8) 0.1310(2) 0.0361(8) Uani 1 1 d .
H17A H -0.1022 0.0979 0.1574 0.054 Uiso 1 1 calc GR
H17B H -0.0746 0.0601 0.1752 0.054 Uiso 1 1 calc GR
H17C H -0.1636 0.0722 0.0812 0.054 Uiso 1 1 calc GR
C18 C 0.0557(3) 0.04782(7) 0.0586(2) 0.0261(7) Uani 1 1 d .
H18A H -0.0233 0.0408 0.0143 0.039 Uiso 1 1 calc GR
H18B H 0.0815 0.0315 0.1053 0.039 Uiso 1 1 calc GR
H18C H 0.1245 0.0505 0.0308 0.039 Uiso 1 1 calc GR
C19 C 0.1006(3) 0.19907(7) 0.03638(18) 0.0208(6) Uani 1 1 d .
H19 H 0.1502 0.1981 0.1003 0.025 Uiso 1 1 calc R
C20 C -0.0181(3) 0.22049(8) 0.0268(2) 0.0334(8) Uani 1 1 d .
H20A H -0.0680 0.2219 -0.0356 0.050 Uiso 1 1 calc GR
H20B H 0.0097 0.2422 0.0492 0.050 Uiso 1 1 calc GR
H20C H -0.0717 0.2111 0.0605 0.050 Uiso 1 1 calc GR
C21 C 0.1879(3) 0.21360(8) -0.0131(2) 0.0309(7) Uani 1 1 d .
H21A H 0.2626 0.1995 -0.0067 0.046 Uiso 1 1 calc GR
H21B H 0.2172 0.2350 0.0111 0.046 Uiso 1 1 calc GR
H21C H 0.1400 0.2157 -0.0757 0.046 Uiso 1 1 calc GR
C22 C 0.3549(2) 0.12827(7) 0.38562(16) 0.0154(5) Uani 1 1 d .
C23 C 0.4397(3) 0.14893(7) 0.44644(17) 0.0178(6) Uani 1 1 d .
C24 C 0.5294(3) 0.13532(7) 0.51974(18) 0.0222(6) Uani 1 1 d .
H24 H 0.5862 0.1491 0.5613 0.027 Uiso 1 1 calc R
C25 C 0.5374(3) 0.10227(8) 0.53337(19) 0.0234(6) Uani 1 1 d .
H25 H 0.5996 0.0935 0.5834 0.028 Uiso 1 1 calc R
C26 C 0.4545(3) 0.08207(7) 0.47373(18) 0.0195(6) Uani 1 1 d .
H26 H 0.4611 0.0593 0.4828 0.023 Uiso 1 1 calc R
C27 C 0.3611(3) 0.09435(7) 0.40047(18) 0.0175(6) Uani 1 1 d .
C28 C 0.4365(3) 0.18532(7) 0.43338(18) 0.0198(6) Uani 1 1 d .
H28 H 0.3871 0.1897 0.3706 0.024 Uiso 1 1 calc R
C29 C 0.3674(3) 0.20283(8) 0.4916(2) 0.0274(7) Uani 1 1 d .
H29A H 0.2777 0.1955 0.4764 0.041 Uiso 1 1 calc GR
H29B H 0.3694 0.2262 0.4819 0.041 Uiso 1 1 calc GR
H29C H 0.4109 0.1980 0.5537 0.041 Uiso 1 1 calc GR
C30 C 0.5718(3) 0.19968(8) 0.4494(2) 0.0260(7) Uani 1 1 d .
H30A H 0.6186 0.1985 0.5124 0.039 Uiso 1 1 calc GR
H30B H 0.5647 0.2223 0.4302 0.039 Uiso 1 1 calc GR
H30C H 0.6187 0.1874 0.4159 0.039 Uiso 1 1 calc GR
C31 C 0.2667(3) 0.07107(7) 0.3397(2) 0.0247(7) Uani 1 1 d .
H31 H 0.1936 0.0840 0.3017 0.030 Uiso 1 1 calc R
C32 C 0.2105(4) 0.04616(10) 0.3925(3) 0.0452(9) Uani 1 1 d .
H32A H 0.2778 0.0307 0.4221 0.068 Uiso 1 1 calc GR
H32B H 0.1385 0.0345 0.3520 0.068 Uiso 1 1 calc GR
H32C H 0.1801 0.0576 0.4366 0.068 Uiso 1 1 calc GR
C33 C 0.3268(4) 0.05260(10) 0.2810(3) 0.0443(10) Uani 1 1 d .
H33A H 0.3568 0.0677 0.2439 0.066 Uiso 1 1 calc GR
H33B H 0.2629 0.0379 0.2437 0.066 Uiso 1 1 calc GR
H33C H 0.4000 0.0400 0.3171 0.066 Uiso 1 1 calc GR
C34 C 0.2327(2) 0.11581(6) -0.23753(17) 0.0132(5) Uani 1 1 d .
C35 C 0.2450(2) 0.08511(7) -0.27260(17) 0.0139(5) Uani 1 1 d .
C36 C 0.2464(3) 0.08346(7) -0.36003(18) 0.0185(6) Uani 1 1 d .
H36 H 0.2519 0.0629 -0.3855 0.022 Uiso 1 1 calc R
C37 C 0.2401(3) 0.11096(7) -0.41065(18) 0.0208(6) Uani 1 1 d .
H37 H 0.2429 0.1093 -0.4698 0.025 Uiso 1 1 calc R
C38 C 0.2297(3) 0.14090(7) -0.37420(18) 0.0199(6) Uani 1 1 d .
H38 H 0.2264 0.1598 -0.4089 0.024 Uiso 1 1 calc R
C39 C 0.2240(3) 0.14410(7) -0.28775(17) 0.0151(5) Uani 1 1 d .
C40 C 0.2611(3) 0.05444(6) -0.22034(16) 0.0140(5) Uani 1 1 d .
C41 C 0.3838(3) 0.04016(7) -0.19070(18) 0.0170(6) Uani 1 1 d .
C42 C 0.3983(3) 0.01136(7) -0.14352(19) 0.0221(6) Uani 1 1 d .
H42 H 0.4808 0.0015 -0.1235 0.026 Uiso 1 1 calc R
C43 C 0.2945(3) -0.00302(7) -0.1254(2) 0.0247(6) Uani 1 1 d .
H43 H 0.3063 -0.0224 -0.0916 0.030 Uiso 1 1 calc R
C44 C 0.1733(3) 0.01059(7) -0.15635(19) 0.0219(6) Uani 1 1 d .
H44 H 0.1023 0.0003 -0.1439 0.026 Uiso 1 1 calc R
C45 C 0.1531(3) 0.03907(7) -0.20538(17) 0.0170(6) Uani 1 1 d .
C46 C 0.5009(3) 0.05464(7) -0.2113(2) 0.0227(6) Uani 1 1 d .
H46 H 0.4811 0.0777 -0.2289 0.027 Uiso 1 1 calc R
C47 C 0.6225(3) 0.05390(9) -0.1322(2) 0.0326(8) Uani 1 1 d .
H47A H 0.6024 0.0623 -0.0800 0.049 Uiso 1 1 calc GR
H47B H 0.6893 0.0673 -0.1447 0.049 Uiso 1 1 calc GR
H47C H 0.6535 0.0316 -0.1212 0.049 Uiso 1 1 calc GR
C48 C 0.5270(3) 0.03672(9) -0.2889(2) 0.0305(7) Uani 1 1 d .
H48A H 0.5444 0.0139 -0.2735 0.046 Uiso 1 1 calc GR
H48B H 0.6017 0.0464 -0.3019 0.046 Uiso 1 1 calc GR
H48C H 0.4514 0.0385 -0.3408 0.046 Uiso 1 1 calc GR
C49 C 0.0173(3) 0.05223(8) -0.24587(19) 0.0223(6) Uani 1 1 d .
H49 H 0.0196 0.0762 -0.2361 0.027 Uiso 1 1 calc R
C50 C -0.0822(3) 0.03778(8) -0.2057(2) 0.0284(7) Uani 1 1 d .
H50A H -0.0972 0.0151 -0.2235 0.043 Uiso 1 1 calc GR
H50B H -0.1631 0.0499 -0.2267 0.043 Uiso 1 1 calc GR
H50C H -0.0500 0.0392 -0.1413 0.043 Uiso 1 1 calc GR
C51 C -0.0284(3) 0.04608(10) -0.3451(2) 0.0398(9) Uani 1 1 d .
H51A H 0.0276 0.0577 -0.3733 0.060 Uiso 1 1 calc GR
H51B H -0.1172 0.0538 -0.3692 0.060 Uiso 1 1 calc GR
H51C H -0.0249 0.0228 -0.3564 0.060 Uiso 1 1 calc GR
C52 C 0.2102(3) 0.17806(7) -0.25761(17) 0.0167(6) Uani 1 1 d .
C53 C 0.3206(3) 0.19527(7) -0.20977(18) 0.0183(6) Uani 1 1 d .
C54 C 0.3078(3) 0.22835(7) -0.19679(19) 0.0229(6) Uani 1 1 d .
H54 H 0.3813 0.2405 -0.1655 0.027 Uiso 1 1 calc R
C55 C 0.1904(3) 0.24383(7) -0.2284(2) 0.0253(7) Uani 1 1 d .
H55 H 0.1843 0.2664 -0.2194 0.030 Uiso 1 1 calc R
C56 C 0.0820(3) 0.22662(7) -0.27297(19) 0.0237(6) Uani 1 1 d .
H56 H 0.0014 0.2374 -0.2929 0.028 Uiso 1 1 calc R
C57 C 0.0894(3) 0.19340(7) -0.28925(18) 0.0193(6) Uani 1 1 d .
C58 C 0.4511(3) 0.17851(7) -0.17571(18) 0.0196(6) Uani 1 1 d .
H58 H 0.4339 0.1556 -0.1626 0.024 Uiso 1 1 calc R
C59 C 0.5373(3) 0.19316(9) -0.0903(2) 0.0323(7) Uani 1 1 d .
H59A H 0.5625 0.2151 -0.1018 0.048 Uiso 1 1 calc GR
H59B H 0.6146 0.1798 -0.0679 0.048 Uiso 1 1 calc GR
H59C H 0.4901 0.1940 -0.0464 0.048 Uiso 1 1 calc GR
C60 C 0.5237(3) 0.17760(9) -0.2449(2) 0.0302(7) Uani 1 1 d .
H60A H 0.4706 0.1667 -0.2981 0.045 Uiso 1 1 calc GR
H60B H 0.6048 0.1657 -0.2214 0.045 Uiso 1 1 calc GR
H60C H 0.5422 0.1998 -0.2596 0.045 Uiso 1 1 calc GR
C61 C -0.0301(3) 0.17527(8) -0.3427(2) 0.0260(7) Uani 1 1 d .
H61 H -0.0133 0.1516 -0.3320 0.031 Uiso 1 1 calc R
C62 C -0.1510(3) 0.18362(9) -0.3164(2) 0.0340(8) Uani 1 1 d .
H62A H -0.1329 0.1813 -0.2525 0.051 Uiso 1 1 calc GR
H62B H -0.2211 0.1689 -0.3465 0.051 Uiso 1 1 calc GR
H62C H -0.1765 0.2060 -0.3334 0.051 Uiso 1 1 calc GR
C63 C -0.0588(3) 0.18122(9) -0.4413(2) 0.0370(8) Uani 1 1 d .
H63A H -0.0811 0.2040 -0.4543 0.055 Uiso 1 1 calc GR
H63B H -0.1312 0.1676 -0.4736 0.055 Uiso 1 1 calc GR
H63C H 0.0175 0.1759 -0.4596 0.055 Uiso 1 1 calc GR
C64 C 0.5095(2) 0.17192(6) 0.18490(17) 0.0146(5) Uani 1 1 d .
H64 H 0.4824 0.1682 0.1198 0.018 Uiso 1 1 calc R
C65 C 0.4455(3) 0.20336(7) 0.20105(18) 0.0178(6) Uani 1 1 d .
H65A H 0.3507 0.2008 0.1795 0.021 Uiso 1 1 calc R
H65B H 0.4696 0.2077 0.2652 0.021 Uiso 1 1 calc R
C66 C 0.4856(3) 0.23202(7) 0.15472(19) 0.0208(6) Uani 1 1 d .
H66A H 0.4442 0.2520 0.1679 0.025 Uiso 1 1 calc R
H66B H 0.4558 0.2285 0.0902 0.025 Uiso 1 1 calc R
C67 C 0.6318(3) 0.23624(7) 0.1849(2) 0.0257(7) Uani 1 1 d .
H67A H 0.6561 0.2542 0.1516 0.031 Uiso 1 1 calc R
H67B H 0.6606 0.2420 0.2482 0.031 Uiso 1 1 calc R
C68 C 0.6987(3) 0.20529(7) 0.1703(2) 0.0231(6) Uani 1 1 d .
H68A H 0.7932 0.2081 0.1946 0.028 Uiso 1 1 calc R
H68B H 0.6788 0.2012 0.1063 0.028 Uiso 1 1 calc R
C69 C 0.6564(3) 0.17606(7) 0.21434(18) 0.0179(6) Uani 1 1 d .
H69A H 0.6869 0.1788 0.2791 0.021 Uiso 1 1 calc R
H69B H 0.6968 0.1562 0.1994 0.021 Uiso 1 1 calc R
C70 C 0.5368(3) 0.11440(7) 0.01600(18) 0.0189(6) Uani 1 1 d .
H70A H 0.4934 0.1149 -0.0475 0.028 Uiso 1 1 calc GR
H70B H 0.6164 0.1017 0.0275 0.028 Uiso 1 1 calc GR
H70C H 0.5576 0.1365 0.0376 0.028 Uiso 1 1 calc GR
C71 C 0.4080(3) 0.06475(7) 0.02976(18) 0.0200(6) Uani 1 1 d .
H71A H 0.3581 0.0549 0.0654 0.030 Uiso 1 1 calc GR
H71B H 0.4850 0.0517 0.0342 0.030 Uiso 1 1 calc GR
H71C H 0.3550 0.0658 -0.0319 0.030 Uiso 1 1 calc GR
C72 C 0.6396(3) 0.09302(7) 0.31126(18) 0.0177(6) Uani 1 1 d .
H72 H 0.5893 0.0898 0.3542 0.021 Uiso 1 1 calc R
C73 C 0.7580(3) 0.11266(9) 0.3596(2) 0.0321(8) Uani 1 1 d .
H73A H 0.7300 0.1335 0.3788 0.038 Uiso 1 1 calc R
H73B H 0.8088 0.1175 0.3185 0.038 Uiso 1 1 calc R
C74 C 0.8440(3) 0.09476(9) 0.4402(2) 0.0399(9) Uani 1 1 d .
H74A H 0.9225 0.1077 0.4669 0.048 Uiso 1 1 calc R
H74B H 0.7972 0.0922 0.4848 0.048 Uiso 1 1 calc R
C75 C 0.8822(4) 0.06165(11) 0.4149(2) 0.0492(11) Uani 1 1 d .
H75A H 0.9353 0.0642 0.3741 0.059 Uiso 1 1 calc R
H75B H 0.9349 0.0503 0.4683 0.059 Uiso 1 1 calc R
C76 C 0.7641(4) 0.04156(10) 0.3708(2) 0.0455(10) Uani 1 1 d .
H76A H 0.7143 0.0376 0.4129 0.055 Uiso 1 1 calc R
H76B H 0.7910 0.0204 0.3530 0.055 Uiso 1 1 calc R
C77 C 0.6793(3) 0.05908(8) 0.2897(2) 0.0306(7) Uani 1 1 d .
H77A H 0.6008 0.0461 0.2635 0.037 Uiso 1 1 calc R
H77B H 0.7265 0.0609 0.2452 0.037 Uiso 1 1 calc R
B1 B 0.5443(3) 0.11007(8) 0.2275(2) 0.0147(6) Uani 1 1 d .

loop_
_atom_site_aniso_label
_atom_site_aniso_U_11
_atom_site_aniso_U_22
_atom_site_aniso_U_33
_atom_site_aniso_U_23
_atom_site_aniso_U_13
_atom_site_aniso_U_12
Pt1 0.01436(5) 0.01282(5) 0.01029(5) -0.00024(4) 0.00421(3) 0.00065(4)
O1 0.0181(9) 0.0176(10) 0.0125(9) 0.0006(8) 0.0029(7) 0.0052(8)
N1 0.0130(10) 0.0151(11) 0.0072(10) -0.0010(8) 0.0036(8) -0.0004(9)
N2 0.0110(10) 0.0095(11) 0.0164(11) 0.0008(8) 0.0050(8) 0.0032(8)
C1 0.0139(12) 0.0134(14) 0.0107(12) 0.0005(10) 0.0049(10) -0.0019(10)
C2 0.0135(12) 0.0093(13) 0.0200(14) 0.0009(10) 0.0065(10) 0.0012(10)
C3 0.0176(13) 0.0160(14) 0.0122(12) 0.0009(10) 0.0046(10) 0.0059(11)
C4 0.0103(12) 0.0191(14) 0.0154(13) -0.0011(11) 0.0037(10) 0.0017(11)
C5 0.0147(12) 0.0092(13) 0.0135(12) 0.0000(10) 0.0049(10) -0.0006(10)
C6 0.0166(13) 0.0110(13) 0.0142(13) -0.0004(10) 0.0050(10) -0.0022(10)
C7 0.0142(13) 0.0181(15) 0.0195(14) 0.0019(11) 0.0044(11) 0.0009(11)
C8 0.0190(14) 0.0191(15) 0.0216(14) -0.0014(12) 0.0105(11) 0.0029(12)
C9 0.0234(14) 0.0175(14) 0.0150(13) -0.0012(11) 0.0089(11) 0.0000(12)
C10 0.0169(13) 0.0111(13) 0.0139(13) -0.0007(10) 0.0051(10) -0.0015(10)
C11 0.0132(13) 0.0203(15) 0.0182(13) -0.0018(11) 0.0037(11) -0.0015(11)
C12 0.0200(14) 0.0207(16) 0.0237(15) -0.0051(12) 0.0025(12) -0.0021(12)
C13 0.0225(14) 0.0264(17) 0.0172(13) -0.0051(12) -0.0006(11) 0.0024(13)
C14 0.0225(15) 0.0246(16) 0.0163(14) 0.0037(12) 0.0023(11) 0.0039(12)
C15 0.0162(13) 0.0198(15) 0.0140(13) 0.0008(11) 0.0040(10) 0.0005(11)
C16 0.0241(15) 0.0183(15) 0.0195(14) -0.0011(12) 0.0041(12) -0.0064(12)
C17 0.047(2) 0.0257(18) 0.046(2) -0.0024(15) 0.0297(18) -0.0088(16)
C18 0.0320(17) 0.0191(16) 0.0276(16) 0.0035(13) 0.0096(13) -0.0016(13)
C19 0.0266(15) 0.0175(15) 0.0159(13) 0.0013(11) 0.0027(12) -0.0014(12)
C20 0.041(2) 0.0230(17) 0.0345(18) -0.0025(14) 0.0084(15) 0.0071(15)
C21 0.0371(18) 0.0258(18) 0.0280(17) 0.0060(14) 0.0068(14) -0.0088(15)
C22 0.0181(13) 0.0173(14) 0.0126(12) 0.0008(11) 0.0073(10) 0.0029(11)
C23 0.0217(14) 0.0195(15) 0.0133(13) 0.0010(11) 0.0066(11) 0.0008(12)
C24 0.0262(15) 0.0239(16) 0.0131(13) -0.0009(11) 0.0006(11) -0.0037(12)
C25 0.0239(15) 0.0267(17) 0.0170(14) 0.0082(12) 0.0020(12) 0.0038(13)
C26 0.0269(15) 0.0169(14) 0.0174(14) 0.0056(11) 0.0104(12) 0.0064(12)
C27 0.0209(14) 0.0182(14) 0.0163(13) -0.0014(11) 0.0100(11) 0.0015(11)
C28 0.0252(15) 0.0182(15) 0.0142(13) 0.0000(11) 0.0033(11) -0.0017(12)
C29 0.0417(19) 0.0196(16) 0.0214(15) -0.0006(12) 0.0101(14) 0.0012(14)
C30 0.0300(17) 0.0210(16) 0.0224(15) 0.0034(12) 0.0006(13) -0.0036(13)
C31 0.0305(16) 0.0155(15) 0.0234(15) -0.0002(12) 0.0009(13) 0.0035(13)
C32 0.047(2) 0.045(2) 0.045(2) -0.0021(18) 0.0171(18) -0.0137(19)
C33 0.042(2) 0.044(2) 0.054(2) -0.0269(19) 0.0243(19) -0.0156(18)
C34 0.0127(12) 0.0155(14) 0.0113(12) 0.0006(10) 0.0033(10) -0.0002(10)
C35 0.0120(12) 0.0151(14) 0.0148(13) 0.0014(10) 0.0042(10) 0.0018(10)
C36 0.0219(14) 0.0164(14) 0.0187(14) -0.0038(11) 0.0083(11) 0.0023(11)
C37 0.0273(15) 0.0252(16) 0.0127(13) 0.0013(12) 0.0102(11) 0.0029(13)
C38 0.0260(15) 0.0217(15) 0.0131(13) 0.0051(11) 0.0075(11) 0.0021(12)
C39 0.0157(13) 0.0167(14) 0.0127(12) 0.0004(11) 0.0038(10) -0.0010(11)
C40 0.0187(13) 0.0131(13) 0.0105(12) -0.0029(10) 0.0046(10) 0.0004(11)
C41 0.0202(14) 0.0142(14) 0.0173(13) -0.0058(11) 0.0064(11) -0.0003(11)
C42 0.0246(15) 0.0158(15) 0.0229(15) -0.0019(12) 0.0027(12) 0.0052(12)
C43 0.0350(17) 0.0146(15) 0.0234(15) 0.0040(12) 0.0070(13) 0.0012(13)
C44 0.0267(15) 0.0166(15) 0.0250(15) 0.0001(12) 0.0117(12) -0.0046(12)
C45 0.0192(14) 0.0166(14) 0.0151(13) -0.0036(11) 0.0050(11) -0.0006(11)
C46 0.0186(14) 0.0206(16) 0.0300(16) -0.0017(13) 0.0090(12) 0.0025(12)
C47 0.0200(15) 0.043(2) 0.0359(18) -0.0150(16) 0.0092(14) -0.0020(14)
C48 0.0256(16) 0.042(2) 0.0258(16) -0.0010(15) 0.0108(13) 0.0021(15)
C49 0.0184(14) 0.0207(16) 0.0270(16) 0.0019(12) 0.0056(12) -0.0007(12)
C50 0.0213(15) 0.0335(19) 0.0321(17) -0.0074(14) 0.0107(13) -0.0044(14)
C51 0.0230(17) 0.067(3) 0.0254(17) 0.0111(17) 0.0009(14) -0.0087(17)
C52 0.0242(14) 0.0149(14) 0.0124(12) 0.0038(11) 0.0075(11) 0.0012(11)
C53 0.0229(14) 0.0180(15) 0.0153(13) 0.0025(11) 0.0076(11) -0.0011(12)
C54 0.0314(16) 0.0190(15) 0.0188(14) -0.0007(12) 0.0082(12) -0.0061(13)
C55 0.0405(18) 0.0139(15) 0.0234(15) 0.0003(12) 0.0125(14) 0.0025(13)
C56 0.0316(16) 0.0183(15) 0.0218(15) 0.0032(12) 0.0089(13) 0.0057(13)
C57 0.0239(15) 0.0162(14) 0.0180(14) 0.0035(11) 0.0063(11) 0.0015(12)
C58 0.0221(14) 0.0184(15) 0.0172(14) 0.0027(11) 0.0040(11) -0.0024(12)
C59 0.0290(17) 0.0334(19) 0.0278(17) -0.0032(14) -0.0020(14) -0.0033(15)
C60 0.0285(16) 0.035(2) 0.0291(17) 0.0085(14) 0.0113(13) 0.0066(15)
C61 0.0214(15) 0.0179(16) 0.0342(17) 0.0018(13) 0.0015(13) 0.0036(12)
C62 0.0216(16) 0.051(2) 0.0252(16) 0.0092(15) 0.0004(13) 0.0029(15)
C63 0.0321(18) 0.045(2) 0.0302(18) -0.0135(16) 0.0031(14) -0.0016(16)
C64 0.0159(13) 0.0140(14) 0.0149(13) 0.0001(10) 0.0061(10) -0.0002(11)
C65 0.0201(14) 0.0157(14) 0.0178(13) 0.0003(11) 0.0060(11) 0.0011(11)
C66 0.0235(15) 0.0133(14) 0.0252(15) 0.0018(12) 0.0066(12) 0.0007(12)
C67 0.0259(16) 0.0196(16) 0.0314(17) 0.0011(13) 0.0083(13) -0.0066(13)
C68 0.0196(14) 0.0236(16) 0.0277(16) 0.0021(13) 0.0093(12) -0.0051(12)
C69 0.0163(13) 0.0165(14) 0.0210(14) -0.0002(11) 0.0057(11) -0.0012(11)
C70 0.0176(13) 0.0219(15) 0.0185(14) 0.0023(11) 0.0072(11) 0.0060(11)
C71 0.0250(15) 0.0153(14) 0.0183(14) 0.0000(11) 0.0040(12) 0.0047(12)
C72 0.0182(13) 0.0199(15) 0.0159(13) 0.0020(11) 0.0064(11) 0.0046(11)
C73 0.0265(16) 0.0361(19) 0.0267(17) 0.0078(14) -0.0028(13) -0.0024(14)
C74 0.0326(19) 0.047(2) 0.0288(18) 0.0064(16) -0.0092(15) 0.0022(17)
C75 0.038(2) 0.080(3) 0.0263(18) 0.0137(19) 0.0042(16) 0.036(2)
C76 0.067(3) 0.040(2) 0.0247(17) 0.0046(16) 0.0060(17) 0.032(2)
C77 0.0390(19) 0.0306(18) 0.0196(15) 0.0027(13) 0.0048(13) 0.0172(15)
B1 0.0119(14) 0.0173(16) 0.0169(15) 0.0005(12) 0.0075(11) -0.0021(12)

loop_
_atom_type_symbol
_atom_type_description
_atom_type_scat_dispersion_real
_atom_type_scat_dispersion_imag
_atom_type_scat_source
C C 0.0033 0.0016 'International Tables Vol C Tables 4.2.6.8 and 6.1.1.4'
B B 0.0013 0.0007 'International Tables Vol C Tables 4.2.6.8 and 6.1.1.4'
Pt Pt -1.7033 8.3905 'International Tables Vol C Tables 4.2.6.8 and 6.1.1.4'
N N 0.0061 0.0033 'International Tables Vol C Tables 4.2.6.8 and 6.1.1.4'
O O 0.0106 0.0060 'International Tables Vol C Tables 4.2.6.8 and 6.1.1.4'
H H 0.0000 0.0000 'International Tables Vol C Tables 4.2.6.8 and 6.1.1.4'

loop_
_geom_angle_atom_site_label_1
_geom_angle_atom_site_label_2
_geom_angle_atom_site_label_3
_geom_angle
N1 Pt1 C3 93.07(9)
N1 Pt1 C4 78.84(9)
C2 Pt1 N1 173.74(10)
C2 Pt1 C3 86.56(10)
C2 Pt1 C4 103.54(10)
C3 Pt1 C4 159.13(10)
B1 O1 C3 132.6(2)
C1 N1 Pt1 117.15(15)
C5 N1 Pt1 119.92(17)
C5 N1 C1 121.5(2)
C2 N2 C34 173.5(2)
N1 C1 H1 108.1
N1 C1 C64 110.3(2)
N1 C1 B1 107.4(2)
C64 C1 H1 108.1
C64 C1 B1 114.5(2)
B1 C1 H1 108.1
N2 C2 Pt1 175.9(2)
O1 C3 Pt1 115.81(16)
O1 C3 C70 105.5(2)
O1 C3 C71 102.9(2)
C70 C3 Pt1 113.19(18)
C71 C3 Pt1 107.18(18)
C71 C3 C70 111.9(2)
C6 C4 Pt1 101.44(16)
C11 C4 Pt1 92.14(16)
C11 C4 C6 118.1(2)
C15 C4 Pt1 90.44(16)
C15 C4 C6 120.4(2)
C15 C4 C11 119.6(2)
N1 C5 C6 117.2(2)
N1 C5 C10 126.6(2)
C6 C5 C10 116.2(2)
C5 C6 C4 121.7(2)
C7 C6 C4 116.5(2)
C7 C6 C5 121.8(2)
C6 C7 H7 119.3
C8 C7 C6 121.3(3)
C8 C7 H7 119.3
C7 C8 H8 121.4
C7 C8 C9 117.1(2)
C9 C8 H8 121.4
C8 C9 H9 118.0
C8 C9 C10 123.9(3)
C10 C9 H9 118.0
C5 C10 C22 126.5(2)
C9 C10 C5 118.7(2)
C9 C10 C22 114.2(2)
C4 C11 C16 120.5(2)
C12 C11 C4 118.9(3)
C12 C11 C16 120.6(3)
C11 C12 H12 119.5
C11 C12 C13 121.1(3)
C13 C12 H12 119.5
C12 C13 H13 119.9
C14 C13 C12 120.3(3)
C14 C13 H13 119.9
C13 C14 H14 119.4
C13 C14 C15 121.2(3)
C15 C14 H14 119.4
C4 C15 C19 121.8(2)
C14 C15 C4 118.8(3)
C14 C15 C19 119.0(2)
C11 C16 H16 107.7
C11 C16 C17 111.0(3)
C11 C16 C18 112.8(2)
C17 C16 H16 107.7
C18 C16 H16 107.7
C18 C16 C17 109.9(2)
C16 C17 H17A 109.5
C16 C17 H17B 109.5
C16 C17 H17C 109.5
H17A C17 H17B 109.5
H17A C17 H17C 109.5
H17B C17 H17C 109.5
C16 C18 H18A 109.5
C16 C18 H18B 109.5
C16 C18 H18C 109.5
H18A C18 H18B 109.5
H18A C18 H18C 109.5
H18B C18 H18C 109.5
C15 C19 H19 108.0
C15 C19 C20 110.1(2)
C15 C19 C21 112.0(2)
C20 C19 H19 108.0
C21 C19 H19 108.0
C21 C19 C20 110.7(3)
C19 C20 H20A 109.5
C19 C20 H20B 109.5
C19 C20 H20C 109.5
H20A C20 H20B 109.5
H20A C20 H20C 109.5
H20B C20 H20C 109.5
C19 C21 H21A 109.5
C19 C21 H21B 109.5
C19 C21 H21C 109.5
H21A C21 H21B 109.5
H21A C21 H21C 109.5
H21B C21 H21C 109.5
C23 C22 C10 120.6(2)
C23 C22 C27 119.7(2)
C27 C22 C10 119.0(2)
C22 C23 C28 121.5(2)
C24 C23 C22 118.8(3)
C24 C23 C28 119.7(3)
C23 C24 H24 119.2
C25 C24 C23 121.7(3)
C25 C24 H24 119.2
C24 C25 H25 120.3
C26 C25 C24 119.5(3)
C26 C25 H25 120.3
C25 C26 H26 119.3
C25 C26 C27 121.3(3)
C27 C26 H26 119.3
C22 C27 C31 121.9(2)
C26 C27 C22 119.0(3)
C26 C27 C31 119.1(3)
C23 C28 H28 107.5
C23 C28 C29 112.4(2)
C23 C28 C30 112.3(2)
C29 C28 H28 107.5
C29 C28 C30 109.4(2)
C30 C28 H28 107.5
C28 C29 H29A 109.5
C28 C29 H29B 109.5
C28 C29 H29C 109.5
H29A C29 H29B 109.5
H29A C29 H29C 109.5
H29B C29 H29C 109.5
C28 C30 H30A 109.5
C28 C30 H30B 109.5
C28 C30 H30C 109.5
H30A C30 H30B 109.5
H30A C30 H30C 109.5
H30B C30 H30C 109.5
C27 C31 H31 108.1
C27 C31 C32 111.9(3)
C32 C31 H31 108.1
C33 C31 C27 112.4(3)
C33 C31 H31 108.1
C33 C31 C32 108.0(3)
C31 C32 H32A 109.5
C31 C32 H32B 109.5
C31 C32 H32C 109.5
H32A C32 H32B 109.5
H32A C32 H32C 109.5
H32B C32 H32C 109.5
C31 C33 H33A 109.5
C31 C33 H33B 109.5
C31 C33 H33C 109.5
H33A C33 H33B 109.5
H33A C33 H33C 109.5
H33B C33 H33C 109.5
N2 C34 C35 119.0(2)
C39 C34 N2 119.3(2)
C39 C34 C35 121.6(2)
C34 C35 C40 123.6(2)
C36 C35 C34 117.9(2)
C36 C35 C40 118.5(2)
C35 C36 H36 119.1
C37 C36 C35 121.7(3)
C37 C36 H36 119.1
C36 C37 H37 120.4
C36 C37 C38 119.2(2)
C38 C37 H37 120.4
C37 C38 H38 119.1
C37 C38 C39 121.8(3)
C39 C38 H38 119.1
C34 C39 C52 126.4(2)
C38 C39 C34 117.7(2)
C38 C39 C52 116.0(2)
C41 C40 C35 119.0(2)
C41 C40 C45 120.5(2)
C45 C40 C35 120.4(2)
C40 C41 C46 122.1(3)
C42 C41 C40 119.0(3)
C42 C41 C46 118.8(3)
C41 C42 H42 119.6
C43 C42 C41 120.8(3)
C43 C42 H42 119.6
C42 C43 H43 119.9
C42 C43 C44 120.2(3)
C44 C43 H43 119.9
C43 C44 H44 119.4
C43 C44 C45 121.3(3)
C45 C44 H44 119.4
C40 C45 C49 121.1(2)
C44 C45 C40 118.2(3)
C44 C45 C49 120.7(3)
C41 C46 H46 108.1
C41 C46 C47 112.9(3)
C41 C46 C48 110.2(2)
C47 C46 H46 108.1
C47 C46 C48 109.3(2)
C48 C46 H46 108.1
C46 C47 H47A 109.5
C46 C47 H47B 109.5
C46 C47 H47C 109.5
H47A C47 H47B 109.5
H47A C47 H47C 109.5
H47B C47 H47C 109.5
C46 C48 H48A 109.5
C46 C48 H48B 109.5
C46 C48 H48C 109.5
H48A C48 H48B 109.5
H48A C48 H48C 109.5
H48B C48 H48C 109.5
C45 C49 H49 108.1
C45 C49 C50 113.6(3)
C45 C49 C51 110.8(3)
C50 C49 H49 108.1
C51 C49 H49 108.1
C51 C49 C50 108.1(3)
C49 C50 H50A 109.5
C49 C50 H50B 109.5
C49 C50 H50C 109.5
H50A C50 H50B 109.5
H50A C50 H50C 109.5
H50B C50 H50C 109.5
C49 C51 H51A 109.5
C49 C51 H51B 109.5
C49 C51 H51C 109.5
H51A C51 H51B 109.5
H51A C51 H51C 109.5
H51B C51 H51C 109.5
C53 C52 C39 119.6(2)
C53 C52 C57 121.4(3)
C57 C52 C39 118.4(2)
C52 C53 C58 121.1(3)
C54 C53 C52 117.9(3)
C54 C53 C58 121.0(3)
C53 C54 H54 119.3
C55 C54 C53 121.4(3)
C55 C54 H54 119.3
C54 C55 H55 119.9
C56 C55 C54 120.3(3)
C56 C55 H55 119.9
C55 C56 H56 119.6
C55 C56 C57 120.9(3)
C57 C56 H56 119.6
C52 C57 C61 121.9(3)
C56 C57 C52 118.1(3)
C56 C57 C61 119.9(3)
C53 C58 H58 107.1
C53 C58 C59 113.4(3)
C53 C58 C60 112.2(2)
C59 C58 H58 107.1
C59 C58 C60 109.7(3)
C60 C58 H58 107.1
C58 C59 H59A 109.5
C58 C59 H59B 109.5
C58 C59 H59C 109.5
H59A C59 H59B 109.5
H59A C59 H59C 109.5
H59B C59 H59C 109.5
C58 C60 H60A 109.5
C58 C60 H60B 109.5
C58 C60 H60C 109.5
H60A C60 H60B 109.5
H60A C60 H60C 109.5
H60B C60 H60C 109.5
C57 C61 H61 107.7
C57 C61 C62 113.4(3)
C57 C61 C63 112.1(3)
C62 C61 H61 107.7
C63 C61 H61 107.7
C63 C61 C62 108.2(3)
C61 C62 H62A 109.5
C61 C62 H62B 109.5
C61 C62 H62C 109.5
H62A C62 H62B 109.5
H62A C62 H62C 109.5
H62B C62 H62C 109.5
C61 C63 H63A 109.5
C61 C63 H63B 109.5
C61 C63 H63C 109.5
H63A C63 H63B 109.5
H63A C63 H63C 109.5
H63B C63 H63C 109.5
C1 C64 H64 107.2
C65 C64 C1 112.3(2)
C65 C64 H64 107.2
C65 C64 C69 109.7(2)
C69 C64 C1 112.9(2)
C69 C64 H64 107.2
C64 C65 H65A 109.3
C64 C65 H65B 109.3
H65A C65 H65B 107.9
C66 C65 C64 111.8(2)
C66 C65 H65A 109.3
C66 C65 H65B 109.3
C65 C66 H66A 109.5
C65 C66 H66B 109.5
C65 C66 C67 110.8(2)
H66A C66 H66B 108.1
C67 C66 H66A 109.5
C67 C66 H66B 109.5
C66 C67 H67A 109.5
C66 C67 H67B 109.5
H67A C67 H67B 108.1
C68 C67 C66 110.8(2)
C68 C67 H67A 109.5
C68 C67 H67B 109.5
C67 C68 H68A 109.2
C67 C68 H68B 109.2
C67 C68 C69 111.9(2)
H68A C68 H68B 107.9
C69 C68 H68A 109.2
C69 C68 H68B 109.2
C64 C69 H69A 109.2
C64 C69 H69B 109.2
C68 C69 C64 111.9(2)
C68 C69 H69A 109.2
C68 C69 H69B 109.2
H69A C69 H69B 107.9
C3 C70 H70A 109.5
C3 C70 H70B 109.5
C3 C70 H70C 109.5
H70A C70 H70B 109.5
H70A C70 H70C 109.5
H70B C70 H70C 109.5
C3 C71 H71A 109.5
C3 C71 H71B 109.5
C3 C71 H71C 109.5
H71A C71 H71B 109.5
H71A C71 H71C 109.5
H71B C71 H71C 109.5
C73 C72 H72 106.1
C73 C72 C77 110.4(3)
C73 C72 B1 115.5(2)
C77 C72 H72 106.1
C77 C72 B1 112.0(2)
B1 C72 H72 106.1
C72 C73 H73A 109.1
C72 C73 H73B 109.1
C72 C73 C74 112.3(3)
H73A C73 H73B 107.9
C74 C73 H73A 109.1
C74 C73 H73B 109.1
C73 C74 H74A 109.4
C73 C74 H74B 109.4
H74A C74 H74B 108.0
C75 C74 C73 111.1(3)
C75 C74 H74A 109.4
C75 C74 H74B 109.4
C74 C75 H75A 109.5
C74 C75 H75B 109.5
H75A C75 H75B 108.1
C76 C75 C74 110.8(3)
C76 C75 H75A 109.5
C76 C75 H75B 109.5
C75 C76 H76A 109.6
C75 C76 H76B 109.6
C75 C76 C77 110.4(3)
H76A C76 H76B 108.1
C77 C76 H76A 109.6
C77 C76 H76B 109.6
C72 C77 H77A 109.1
C72 C77 H77B 109.1
C76 C77 C72 112.6(3)
C76 C77 H77A 109.1
C76 C77 H77B 109.1
H77A C77 H77B 107.8
O1 B1 C1 119.8(2)
O1 B1 C72 113.8(2)
C1 B1 C72 126.2(2)

loop_
_geom_bond_atom_site_label_1
_geom_bond_atom_site_label_2
_geom_bond_distance
Pt1 N1 2.033(2)
Pt1 C2 1.907(3)
Pt1 C3 2.083(3)
Pt1 C4 2.430(3)
O1 C3 1.429(3)
O1 B1 1.353(4)
N1 C1 1.487(3)
N1 C5 1.382(3)
N2 C2 1.169(3)
N2 C34 1.402(3)
C1 H1 1.0000
C1 C64 1.554(4)
C1 B1 1.587(4)
C3 C70 1.527(4)
C3 C71 1.526(4)
C4 C6 1.502(4)
C4 C11 1.431(4)
C4 C15 1.411(4)
C5 C6 1.420(4)
C5 C10 1.432(4)
C6 C7 1.392(4)
C7 H7 0.9500
C7 C8 1.382(4)
C8 H8 0.9500
C8 C9 1.385(4)
C9 H9 0.9500
C9 C10 1.395(4)
C10 C22 1.506(4)
C11 C12 1.385(4)
C11 C16 1.518(4)
C12 H12 0.9500
C12 C13 1.389(4)
C13 H13 0.9500
C13 C14 1.368(4)
C14 H14 0.9500
C14 C15 1.405(4)
C15 C19 1.512(4)
C16 H16 1.0000
C16 C17 1.535(4)
C16 C18 1.530(4)
C17 H17A 0.9800
C17 H17B 0.9800
C17 H17C 0.9800
C18 H18A 0.9800
C18 H18B 0.9800
C18 H18C 0.9800
C19 H19 1.0000
C19 C20 1.534(4)
C19 C21 1.522(4)
C20 H20A 0.9800
C20 H20B 0.9800
C20 H20C 0.9800
C21 H21A 0.9800
C21 H21B 0.9800
C21 H21C 0.9800
C22 C23 1.409(4)
C22 C27 1.419(4)
C23 C24 1.397(4)
C23 C28 1.517(4)
C24 H24 0.9500
C24 C25 1.382(4)
C25 H25 0.9500
C25 C26 1.379(4)
C26 H26 0.9500
C26 C27 1.394(4)
C27 C31 1.525(4)
C28 H28 1.0000
C28 C29 1.533(4)
C28 C30 1.535(4)
C29 H29A 0.9800
C29 H29B 0.9800
C29 H29C 0.9800
C30 H30A 0.9800
C30 H30B 0.9800
C30 H30C 0.9800
C31 H31 1.0000
C31 C32 1.560(5)
C31 C33 1.494(4)
C32 H32A 0.9800
C32 H32B 0.9800
C32 H32C 0.9800
C33 H33A 0.9800
C33 H33B 0.9800
C33 H33C 0.9800
C34 C35 1.407(4)
C34 C39 1.402(4)
C35 C36 1.394(4)
C35 C40 1.497(4)
C36 H36 0.9500
C36 C37 1.381(4)
C37 H37 0.9500
C37 C38 1.384(4)
C38 H38 0.9500
C38 C39 1.398(4)
C39 C52 1.504(4)
C40 C41 1.406(4)
C40 C45 1.414(4)
C41 C42 1.390(4)
C41 C46 1.524(4)
C42 H42 0.9500
C42 C43 1.378(4)
C43 H43 0.9500
C43 C44 1.382(4)
C44 H44 0.9500
C44 C45 1.392(4)
C45 C49 1.525(4)
C46 H46 1.0000
C46 C47 1.531(4)
C46 C48 1.534(4)
C47 H47A 0.9800
C47 H47B 0.9800
C47 H47C 0.9800
C48 H48A 0.9800
C48 H48B 0.9800
C48 H48C 0.9800
C49 H49 1.0000
C49 C50 1.528(4)
C49 C51 1.527(4)
C50 H50A 0.9800
C50 H50B 0.9800
C50 H50C 0.9800
C51 H51A 0.9800
C51 H51B 0.9800
C51 H51C 0.9800
C52 C53 1.408(4)
C52 C57 1.410(4)
C53 C54 1.396(4)
C53 C58 1.525(4)
C54 H54 0.9500
C54 C55 1.382(4)
C55 H55 0.9500
C55 C56 1.379(4)
C56 H56 0.9500
C56 C57 1.403(4)
C57 C61 1.522(4)
C58 H58 1.0000
C58 C59 1.528(4)
C58 C60 1.530(4)
C59 H59A 0.9800
C59 H59B 0.9800
C59 H59C 0.9800
C60 H60A 0.9800
C60 H60B 0.9800
C60 H60C 0.9800
C61 H61 1.0000
C61 C62 1.529(4)
C61 C63 1.524(5)
C62 H62A 0.9800
C62 H62B 0.9800
C62 H62C 0.9800
C63 H63A 0.9800
C63 H63B 0.9800
C63 H63C 0.9800
C64 H64 1.0000
C64 C65 1.530(4)
C64 C69 1.534(4)
C65 H65A 0.9900
C65 H65B 0.9900
C65 C66 1.523(4)
C66 H66A 0.9900
C66 H66B 0.9900
C66 C67 1.528(4)
C67 H67A 0.9900
C67 H67B 0.9900
C67 C68 1.522(4)
C68 H68A 0.9900
C68 H68B 0.9900
C68 C69 1.532(4)
C69 H69A 0.9900
C69 H69B 0.9900
C70 H70A 0.9800
C70 H70B 0.9800
C70 H70C 0.9800
C71 H71A 0.9800
C71 H71B 0.9800
C71 H71C 0.9800
C72 H72 1.0000
C72 C73 1.523(4)
C72 C77 1.535(4)
C72 B1 1.589(4)
C73 H73A 0.9900
C73 H73B 0.9900
C73 C74 1.535(4)
C74 H74A 0.9900
C74 H74B 0.9900
C74 C75 1.518(6)
C75 H75A 0.9900
C75 H75B 0.9900
C75 C76 1.515(6)
C76 H76A 0.9900
C76 H76B 0.9900
C76 C77 1.527(4)
C77 H77A 0.9900
C77 H77B 0.9900
